data_4343229
loop_
_publ_author_name
'Qiu, Jie'
'Vlaisavljevich, Bess'
'Jouffret, Laurent'
'Nguyen, Kevin'
'Szymanowski, Jennifer E. S.'
'Gagliardi, Laura'
'Burns, Peter C.'

_publ_section_title
;
 Cation templating and electronic structure effects in uranyl cage
 clusters probed by the isolation of peroxide-bridged uranyl dimers.
;
_journal_issue 9
_journal_name_full 'Inorganic chemistry'
_journal_page_first 4445
_journal_page_last 4455
_journal_paper_doi 10.1021/acs.inorgchem.5b00248
_journal_volume 54
_journal_year 2015
_chemical_formula_moiety Cs3(UO2)(O2)0.5(C2O4)2(H2O2)1.5(H2O)2
_chemical_formula_sum 'C4 Cs3 O16 U'
_chemical_formula_weight 940.80
_chemical_melting_point ?
_chemical_name_common dimer15
_chemical_name_systematic
; 
 ? 
;
_space_group_IT_number 2
_symmetry_cell_setting triclinic
_symmetry_space_group_name_Hall '-P 1'
_symmetry_space_group_name_H-M 'P -1'
_atom_sites_solution_hydrogens none
_atom_sites_solution_primary direct
_atom_sites_solution_secondary difmap
_audit_creation_method SHELXL-97
_cell_angle_alpha 109.505(2)
_cell_angle_beta 93.175(2)
_cell_angle_gamma 97.678(3)
_cell_formula_units_Z 2
_cell_length_a 7.8794(16)
_cell_length_b 10.450(2)
_cell_length_c 11.106(2)
_cell_measurement_reflns_used 3811
_cell_measurement_temperature 100(2)
_cell_measurement_theta_max 27.50
_cell_measurement_theta_min 1.96
_cell_volume 849.3(3)
_computing_cell_refinement APEX2
_computing_data_collection APEX2
_computing_data_reduction APEX2
_computing_molecular_graphics CrystalMaker
_computing_publication_material 'SHELCIF-97 (Sheldrick, 2008)'
_computing_structure_refinement 'SHELXL-97 (Sheldrick, 2008)'
_computing_structure_solution 'SHELXS-97 (Sheldrick, 2008)'
_diffrn_ambient_temperature 100(2)
_diffrn_detector_area_resol_mean 0
_diffrn_measured_fraction_theta_full 0.976
_diffrn_measured_fraction_theta_max 0.976
_diffrn_measurement_device_type 'Bruker APEX2 QUAZAR'
_diffrn_measurement_method Sphere
_diffrn_radiation_monochromator graphite
_diffrn_radiation_source 'fine-focus sealed tube'
_diffrn_radiation_type MoK\a
_diffrn_radiation_wavelength 0.71073
_diffrn_reflns_av_R_equivalents 0.0680
_diffrn_reflns_av_sigmaI/netI 0.1084
_diffrn_reflns_limit_h_max 9
_diffrn_reflns_limit_h_min -10
_diffrn_reflns_limit_k_max 13
_diffrn_reflns_limit_k_min -13
_diffrn_reflns_limit_l_max 14
_diffrn_reflns_limit_l_min -14
_diffrn_reflns_number 7610
_diffrn_reflns_theta_full 27.50
_diffrn_reflns_theta_max 27.50
_diffrn_reflns_theta_min 1.96
_exptl_absorpt_coefficient_mu 15.966
_exptl_absorpt_correction_T_max 0.354
_exptl_absorpt_correction_T_min 0.194
_exptl_absorpt_correction_type multi-scan
_exptl_absorpt_process_details SADABS
_exptl_crystal_colour yellow
_exptl_crystal_density_diffrn 3.679
_exptl_crystal_density_meas ?
_exptl_crystal_density_method 'not measured'
_exptl_crystal_description block
_exptl_crystal_F_000 818
_exptl_crystal_size_max 0.160
_exptl_crystal_size_mid 0.090
_exptl_crystal_size_min 0.065
_refine_diff_density_max 4.121
_refine_diff_density_min -4.261
_refine_diff_density_rms 0.473
_refine_ls_extinction_method none
_refine_ls_goodness_of_fit_ref 1.115
_refine_ls_hydrogen_treatment none
_refine_ls_matrix_type full
_refine_ls_number_parameters 117
_refine_ls_number_reflns 3811
_refine_ls_number_restraints 0
_refine_ls_restrained_S_all 1.115
_refine_ls_R_factor_all 0.0861
_refine_ls_R_factor_gt 0.0585
_refine_ls_shift/su_max 0.000
_refine_ls_shift/su_mean 0.000
_refine_ls_structure_factor_coef Fsqd
_refine_ls_weighting_details 'calc w=1/[\s^2^(Fo^2^)+(0.0497P)^2^+0.0000P] where P=(Fo^2^+2Fc^2^)/3'
_refine_ls_weighting_scheme calc
_refine_ls_wR_factor_gt 0.1275
_refine_ls_wR_factor_ref 0.1403
_reflns_number_gt 2759
_reflns_number_total 3811
_reflns_threshold_expression >2sigma(I)
_cod_data_source_file ic5b00248_si_001.cif
_cod_data_source_block dimer15
_cod_depositor_comments
;
The following automatic conversions were performed:

'_chemical_melting_point' value 'n/a' was changed to '?' - the value
is undefined or not given.

'_symmetry_cell_setting' value 'Triclinic' changed to 'triclinic'
according to
/usr/data/users/saulius/crontab/automatic-downloads/current/ACS/lib/dictionaries/cif_core.dic
dictionary named 'cif_core.dic' version 2.4.2 from 2011-04-26.

'_exptl_crystal_density_meas' value 'n/a' was changed to '?' - the
value is perceived as not measured.

Automatic conversion script
Id: cif_fix_values 3271 2015-04-21 07:52:19Z andrius 
;
_cod_original_cell_volume 849.4(3)
_cod_original_sg_symbol_H-M P-1
_cod_database_code 4343229

loop_
_symmetry_equiv_pos_as_xyz
'x, y, z'
'-x, -y, -z'

loop_
_atom_site_label
_atom_site_type_symbol
_atom_site_fract_x
_atom_site_fract_y
_atom_site_fract_z
_atom_site_U_iso_or_equiv
_atom_site_adp_type
_atom_site_occupancy
_atom_site_symmetry_multiplicity
_atom_site_calc_flag
U1 U 0.33424(7) 0.09988(5) 0.14885(4) 0.01266(17) Uani 1 1 d
Cs1 Cs -0.45814(13) -0.25732(9) 0.14112(8) 0.0200(2) Uani 1 1 d
Cs2 Cs 0.10733(13) -0.28467(10) -0.17122(8) 0.0221(3) Uani 1 1 d
Cs3 Cs 0.11779(18) -0.75612(11) -0.45641(8) 0.0455(4) Uani 1 1 d
O1 O 0.4727(12) 0.0834(9) 0.2740(8) 0.015(2) Uiso 1 1 d
O2 O 0.2691(13) 0.3122(10) 0.3087(8) 0.016(2) Uiso 1 1 d
O3 O 0.3345(13) -0.4605(10) -0.5910(8) 0.020(2) Uiso 1 1 d
O4 O 0.5121(13) 0.3119(10) 0.1625(8) 0.018(2) Uiso 1 1 d
O5 O 0.0761(13) 0.0764(9) 0.2532(8) 0.016(2) Uiso 1 1 d
O6 O 0.4479(12) -0.0678(9) -0.0095(8) 0.014(2) Uiso 1 1 d
O7 O 0.1918(13) 0.1206(10) 0.0253(8) 0.019(2) Uiso 1 1 d
O8 O 0.1948(13) -0.1373(10) 0.1167(8) 0.017(2) Uiso 1 1 d
O9 O 0.1459(14) -0.9480(10) -0.2979(8) 0.022(2) Uiso 1 1 d
O10 O 0.0091(13) -0.7187(10) -0.1616(8) 0.020(2) Uiso 1 1 d
O11 O 0.3847(14) -0.5317(11) -0.2671(9) 0.027(3) Uiso 1 1 d
O12 O 0.0751(16) -0.4569(12) -0.4541(10) 0.037(3) Uiso 1 1 d
O13 O 0.4891(19) -0.2006(15) -0.5690(13) 0.055(4) Uiso 1 1 d
O14 O -0.1848(19) -0.5131(15) -0.1164(13) 0.057(4) Uiso 1 1 d
O15 O 0.231(3) -1.076(2) -0.5470(19) 0.108(7) Uiso 1 1 d
O16 O 0.234(2) -0.4984(18) 0.0016(16) 0.087(6) Uiso 1 1 d
C1 C 0.361(2) 0.4283(14) 0.3311(12) 0.017(3) Uiso 1 1 d
C2 C 0.5123(19) 0.4296(14) 0.2464(12) 0.016(3) Uiso 1 1 d
C3 C 0.0653(19) -0.1677(14) 0.1680(11) 0.014(3) Uiso 1 1 d
C4 C -0.0111(19) -0.0371(14) 0.2491(11) 0.014(3) Uiso 1 1 d

loop_
_atom_site_aniso_label
_atom_site_aniso_U_11
_atom_site_aniso_U_22
_atom_site_aniso_U_33
_atom_site_aniso_U_23
_atom_site_aniso_U_13
_atom_site_aniso_U_12
U1 0.0116(3) 0.0114(3) 0.0126(2) 0.00103(18) 0.0031(2) 0.0012(2)
Cs1 0.0175(6) 0.0180(5) 0.0240(4) 0.0074(3) 0.0014(4) 0.0008(4)
Cs2 0.0145(6) 0.0271(5) 0.0183(4) -0.0007(4) 0.0009(4) 0.0050(4)
Cs3 0.0857(11) 0.0261(5) 0.0136(4) 0.0041(4) 0.0021(5) -0.0205(6)

loop_
_atom_type_symbol
_atom_type_description
_atom_type_scat_dispersion_real
_atom_type_scat_dispersion_imag
_atom_type_scat_source
O O 0.0106 0.0060 'International Tables Vol C Tables 4.2.6.8 and 6.1.1.4'
U U -9.6767 9.6646 'International Tables Vol C Tables 4.2.6.8 and 6.1.1.4'
Cs Cs -0.3680 2.1192 'International Tables Vol C Tables 4.2.6.8 and 6.1.1.4'
C C 0.0033 0.0016 'International Tables Vol C Tables 4.2.6.8 and 6.1.1.4'

loop_
_geom_angle_atom_site_label_1
_geom_angle_atom_site_label_2
_geom_angle_atom_site_label_3
_geom_angle
_geom_angle_site_symmetry_1
_geom_angle_site_symmetry_3
O1 U1 O7 178.4(4) . .
O1 U1 O6 91.9(4) . .
O7 U1 O6 89.7(4) . .
O1 U1 O6 91.4(4) . 2_655
O7 U1 O6 89.8(4) . 2_655
O6 U1 O6 36.7(4) . 2_655
O1 U1 O4 90.9(4) . .
O7 U1 O4 88.5(4) . .
O6 U1 O4 103.4(3) . .
O6 U1 O4 66.7(3) 2_655 .
O1 U1 O5 94.1(4) . .
O7 U1 O5 85.0(4) . .
O6 U1 O5 129.3(3) . .
O6 U1 O5 165.3(3) 2_655 .
O4 U1 O5 126.7(3) . .
O1 U1 O8 86.1(4) . .
O7 U1 O8 94.7(4) . .
O6 U1 O8 66.9(3) . .
O6 U1 O8 103.5(3) 2_655 .
O4 U1 O8 169.7(3) . .
O5 U1 O8 63.4(3) . .
O1 U1 O2 87.5(4) . .
O7 U1 O2 90.9(4) . .
O6 U1 O2 167.1(3) . .
O6 U1 O2 130.3(3) 2_655 .
O4 U1 O2 63.7(3) . .
O5 U1 O2 63.6(3) . .
O8 U1 O2 125.9(3) . .
O1 U1 Cs2 129.7(3) . 2
O7 U1 Cs2 48.8(3) . 2
O6 U1 Cs2 136.0(2) . 2
O6 U1 Cs2 134.5(2) 2_655 2
O4 U1 Cs2 90.9(2) . 2
O5 U1 Cs2 47.6(2) . 2
O8 U1 Cs2 98.6(2) . 2
O2 U1 Cs2 49.6(2) . 2
O1 U1 Cs1 129.4(3) . 2
O7 U1 Cs1 51.1(3) . 2
O6 U1 Cs1 72.0(2) . 2
O6 U1 Cs1 47.6(2) 2_655 2
O4 U1 Cs1 50.1(2) . 2
O5 U1 Cs1 133.5(2) . 2
O8 U1 Cs1 126.0(2) . 2
O2 U1 Cs1 98.5(2) . 2
Cs2 U1 Cs1 87.38(2) 2 2
O1 U1 Cs1 53.7(3) . 1_655
O7 U1 Cs1 127.8(3) . 1_655
O6 U1 Cs1 46.1(2) . 1_655
O6 U1 Cs1 70.6(2) 2_655 1_655
O4 U1 Cs1 122.7(2) . 1_655
O5 U1 Cs1 102.1(2) . 1_655
O8 U1 Cs1 48.3(2) . 1_655
O2 U1 Cs1 138.8(2) . 1_655
Cs2 U1 Cs1 146.19(2) 2 1_655
Cs1 U1 Cs1 116.080(19) 2 1_655
O1 U1 Cs2 117.2(3) . .
O7 U1 Cs2 64.1(3) . .
O6 U1 Cs2 45.5(2) . .
O6 U1 Cs2 77.2(2) 2_655 .
O4 U1 Cs2 134.6(2) . .
O5 U1 Cs2 88.2(2) . .
O8 U1 Cs2 40.7(2) . .
O2 U1 Cs2 144.5(2) . .
Cs2 U1 Cs2 95.75(2) 2 .
Cs1 U1 Cs2 85.34(2) 2 .
Cs1 U1 Cs2 64.52(2) 1_655 .
O9 Cs1 O11 91.7(3) 2_545 2_545
O9 Cs1 O6 93.5(3) 2_545 1_455
O11 Cs1 O6 174.3(2) 2_545 1_455
O9 Cs1 O13 73.4(3) 2_545 1_456
O11 Cs1 O13 60.1(3) 2_545 1_456
O6 Cs1 O13 123.8(3) 1_455 1_456
O9 Cs1 O16 171.4(4) 2_545 1_455
O11 Cs1 O16 79.7(4) 2_545 1_455
O6 Cs1 O16 95.1(4) 1_455 1_455
O13 Cs1 O16 101.7(4) 1_456 1_455
O9 Cs1 O8 116.7(3) 2_545 1_455
O11 Cs1 O8 129.1(3) 2_545 1_455
O6 Cs1 O8 49.8(2) 1_455 1_455
O13 Cs1 O8 87.3(3) 1_456 1_455
O16 Cs1 O8 69.5(4) 1_455 1_455
O9 Cs1 O4 117.8(3) 2_545 2
O11 Cs1 O4 126.3(3) 2_545 2
O6 Cs1 O4 48.8(2) 1_455 2
O13 Cs1 O4 164.7(3) 1_456 2
O16 Cs1 O4 68.4(4) 1_455 2
O8 Cs1 O4 78.4(2) 1_455 2
O9 Cs1 O16 95.0(4) 2_545 2_545
O11 Cs1 O16 60.0(4) 2_545 2_545
O6 Cs1 O16 117.1(4) 1_455 2_545
O13 Cs1 O16 118.3(4) 1_456 2_545
O16 Cs1 O16 81.0(5) 1_455 2_545
O8 Cs1 O16 144.6(3) 1_455 2_545
O4 Cs1 O16 72.8(4) 2 2_545
O9 Cs1 O7 64.0(2) 2_545 2
O11 Cs1 O7 126.5(3) 2_545 2
O6 Cs1 O7 54.4(2) 1_455 2
O13 Cs1 O7 136.7(3) 1_456 2
O16 Cs1 O7 121.6(4) 1_455 2
O8 Cs1 O7 104.2(2) 1_455 2
O4 Cs1 O7 53.9(2) 2 2
O16 Cs1 O7 74.8(4) 2_545 2
O9 Cs1 O14 151.4(3) 2_545 2_445
O11 Cs1 O14 68.7(3) 2_545 2_445
O6 Cs1 O14 107.3(3) 1_455 2_445
O13 Cs1 O14 78.7(3) 1_456 2_445
O16 Cs1 O14 23.0(4) 1_455 2_445
O8 Cs1 O14 67.3(3) 1_455 2_445
O4 Cs1 O14 90.8(3) 2 2_445
O16 Cs1 O14 92.7(4) 2_545 2_445
O7 Cs1 O14 144.4(3) 2 2_445
O9 Cs1 O1 64.6(3) 2_545 1_455
O11 Cs1 O1 131.4(2) 2_545 1_455
O6 Cs1 O1 53.4(2) 1_455 1_455
O13 Cs1 O1 72.3(3) 1_456 1_455
O16 Cs1 O1 121.2(4) 1_455 1_455
O8 Cs1 O1 52.1(2) 1_455 1_455
O4 Cs1 O1 102.3(2) 2 1_455
O16 Cs1 O1 154.5(4) 2_545 1_455
O7 Cs1 O1 82.2(2) 2 1_455
O14 Cs1 O1 112.5(3) 2_445 1_455
O9 Cs1 O10 48.5(2) 2_545 2_545
O11 Cs1 O10 68.8(3) 2_545 2_545
O6 Cs1 O10 113.3(2) 1_455 2_545
O13 Cs1 O10 98.1(3) 1_456 2_545
O16 Cs1 O10 127.0(4) 1_455 2_545
O8 Cs1 O10 160.4(2) 1_455 2_545
O4 Cs1 O10 97.2(2) 2 2_545
O16 Cs1 O10 46.6(3) 2_545 2_545
O7 Cs1 O10 59.4(2) 2 2_545
O14 Cs1 O10 132.2(3) 2_445 2_545
O1 Cs1 O10 111.6(2) 1_455 2_545
O12 Cs2 O8 169.7(3) . .
O12 Cs2 O4 87.3(3) . 2_655
O8 Cs2 O4 83.4(3) . 2_655
O12 Cs2 O5 86.9(3) . 2
O8 Cs2 O5 102.3(2) . 2
O4 Cs2 O5 129.0(3) 2_655 2
O12 Cs2 O2 68.2(3) . 2
O8 Cs2 O2 121.4(3) . 2
O4 Cs2 O2 155.1(2) 2_655 2
O5 Cs2 O2 48.3(2) 2 2
O12 Cs2 O6 125.3(3) . .
O8 Cs2 O6 49.7(2) . .
O4 Cs2 O6 48.9(2) 2_655 .
O5 Cs2 O6 97.1(2) 2 .
O2 Cs2 O6 144.6(2) 2 .
O12 Cs2 O7 125.0(3) . 2
O8 Cs2 O7 65.0(2) . 2
O4 Cs2 O7 146.4(2) 2_655 2
O5 Cs2 O7 53.8(2) 2 2
O2 Cs2 O7 57.0(2) 2 2
O6 Cs2 O7 99.1(2) . 2
O12 Cs2 O14 91.1(3) . .
O8 Cs2 O14 90.0(3) . .
O4 Cs2 O14 121.2(3) 2_655 .
O5 Cs2 O14 109.5(3) 2 .
O2 Cs2 O14 66.1(3) 2 .
O6 Cs2 O14 136.2(3) . .
O7 Cs2 O14 72.2(3) 2 .
O12 Cs2 O11 62.8(3) . .
O8 Cs2 O11 106.9(3) . .
O4 Cs2 O11 38.4(2) 2_655 .
O5 Cs2 O11 144.3(2) 2 .
O2 Cs2 O11 124.9(2) 2 .
O6 Cs2 O11 86.7(2) . .
O7 Cs2 O11 160.6(2) 2 .
O14 Cs2 O11 90.7(3) . .
O12 Cs2 C2 70.0(3) . 2_655
O8 Cs2 C2 100.0(3) . 2_655
O4 Cs2 C2 20.4(3) 2_655 2_655
O5 Cs2 C2 134.9(3) 2 2_655
O2 Cs2 C2 137.8(3) 2 2_655
O6 Cs2 C2 69.3(3) . 2_655
O7 Cs2 C2 165.0(3) 2 2_655
O14 Cs2 C2 109.1(3) . 2_655
O11 Cs2 C2 19.4(3) . 2_655
O12 Cs2 O16 106.5(4) . .
O8 Cs2 O16 65.5(3) . .
O4 Cs2 O16 64.8(4) 2_655 .
O5 Cs2 O16 162.2(3) 2 .
O2 Cs2 O16 125.4(3) 2 .
O6 Cs2 O16 84.8(3) . .
O7 Cs2 O16 108.4(3) 2 .
O14 Cs2 O16 59.6(4) . .
O11 Cs2 O16 53.4(3) . .
C2 Cs2 O16 62.3(4) 2_655 .
O12 Cs2 C3 163.2(3) . .
O8 Cs2 C3 19.5(3) . .
O4 Cs2 C3 99.3(3) 2_655 .
O5 Cs2 C3 100.5(3) 2 .
O2 Cs2 C3 105.5(3) 2 .
O6 Cs2 C3 69.1(3) . .
O7 Cs2 C3 52.8(3) 2 .
O14 Cs2 C3 72.2(3) . .
O11 Cs2 C3 113.9(3) . .
C2 Cs2 C3 112.7(3) 2_655 .
O16 Cs2 C3 63.5(4) . .
O11 Cs3 O15 138.2(4) . 2_534
O11 Cs3 O5 136.5(3) . 1_544
O15 Cs3 O5 85.3(4) 2_534 1_544
O11 Cs3 O9 91.5(3) . .
O15 Cs3 O9 67.7(4) 2_534 .
O5 Cs3 O9 110.4(3) 1_544 .
O11 Cs3 O2 91.0(3) . 1_544
O15 Cs3 O2 128.2(4) 2_534 1_544
O5 Cs3 O2 48.6(2) 1_544 1_544
O9 Cs3 O2 141.6(3) . 1_544
O11 Cs3 O12 67.3(3) . .
O15 Cs3 O12 111.0(5) 2_534 .
O5 Cs3 O12 102.1(3) 1_544 .
O9 Cs3 O12 147.0(3) . .
O2 Cs3 O12 66.9(3) 1_544 .
O11 Cs3 O13 59.7(3) . 2_644
O15 Cs3 O13 135.1(5) 2_534 2_644
O5 Cs3 O13 91.1(3) 1_544 2_644
O9 Cs3 O13 71.9(3) . 2_644
O2 Cs3 O13 76.5(3) 1_544 2_644
O12 Cs3 O13 113.5(3) . 2_644
O11 Cs3 O12 94.1(3) . 2_544
O15 Cs3 O12 90.3(5) 2_534 2_544
O5 Cs3 O12 83.8(3) 1_544 2_544
O9 Cs3 O12 151.8(3) . 2_544
O2 Cs3 O12 66.0(3) 1_544 2_544
O12 Cs3 O12 26.8(4) . 2_544
O13 Cs3 O12 133.9(3) 2_644 2_544
O11 Cs3 O10 72.6(3) . .
O15 Cs3 O10 66.1(4) 2_534 .
O5 Cs3 O10 149.7(2) 1_544 .
O9 Cs3 O10 50.7(3) . .
O2 Cs3 O10 161.2(2) 1_544 .
O12 Cs3 O10 97.5(3) . .
O13 Cs3 O10 101.9(3) 2_644 .
O12 Cs3 O10 105.2(3) 2_544 .
O11 Cs3 O15 114.3(4) . .
O15 Cs3 O15 81.0(6) 2_534 .
O5 Cs3 O15 62.8(4) 1_544 .
O9 Cs3 O15 50.8(4) . .
O2 Cs3 O15 93.9(4) 1_544 .
O12 Cs3 O15 160.7(4) . .
O13 Cs3 O15 58.2(4) 2_644 .
O12 Cs3 O15 145.9(4) 2_544 .
O10 Cs3 O15 101.2(4) . .
O11 Cs3 C4 152.4(3) . 1_544
O15 Cs3 C4 67.9(4) 2_534 1_544
O5 Cs3 C4 20.4(3) 1_544 1_544
O9 Cs3 C4 93.1(3) . 1_544
O2 Cs3 C4 68.9(3) 1_544 1_544
O12 Cs3 C4 117.5(3) . 1_544
O13 Cs3 C4 96.2(3) 2_644 1_544
O12 Cs3 C4 94.5(3) 2_544 1_544
O10 Cs3 C4 129.6(3) . 1_544
O15 Cs3 C4 51.7(4) . 1_544
O11 Cs3 O9 171.1(3) . 2_534
O15 Cs3 O9 48.4(4) 2_534 2_534
O5 Cs3 O9 37.7(2) 1_544 2_534
O9 Cs3 O9 86.5(2) . 2_534
O2 Cs3 O9 85.3(2) 1_544 2_534
O12 Cs3 O9 118.2(3) . 2_534
O13 Cs3 O9 111.4(3) 2_644 2_534
O12 Cs3 O9 91.8(3) 2_544 2_534
O10 Cs3 O9 112.3(2) . 2_534
O15 Cs3 O9 58.0(4) . 2_534
C4 Cs3 O9 19.6(3) 1_544 2_534
U1 O1 Cs1 102.0(3) . 1_655
C1 O2 U1 122.1(9) . .
C1 O2 Cs3 118.2(8) . 1_566
U1 O2 Cs3 109.7(3) . 1_566
C1 O2 Cs2 113.7(9) . 2
U1 O2 Cs2 94.2(3) . 2
Cs3 O2 Cs2 92.0(3) 1_566 2
C2 O4 U1 126.3(9) . .
C2 O4 Cs2 102.7(9) . 2_655
U1 O4 Cs2 111.2(4) . 2_655
C2 O4 Cs1 122.4(8) . 2
U1 O4 Cs1 94.8(3) . 2
Cs2 O4 Cs1 95.7(3) 2_655 2
C4 O5 U1 125.4(9) . .
C4 O5 Cs3 101.9(7) . 1_566
U1 O5 Cs3 114.1(3) . 1_566
C4 O5 Cs2 119.3(9) . 2
U1 O5 Cs2 97.4(3) . 2
Cs3 O5 Cs2 95.4(3) 1_566 2
O6 O6 U1 72.1(7) 2_655 .
O6 O6 U1 71.2(7) 2_655 2_655
U1 O6 U1 143.3(4) . 2_655
O6 O6 Cs1 122.8(8) 2_655 1_655
U1 O6 Cs1 101.1(3) . 1_655
U1 O6 Cs1 98.6(3) 2_655 1_655
O6 O6 Cs2 143.9(9) 2_655 .
U1 O6 Cs2 103.7(3) . .
U1 O6 Cs2 105.8(3) 2_655 .
Cs1 O6 Cs2 93.3(2) 1_655 .
U1 O7 Cs2 106.7(4) . 2
U1 O7 Cs1 104.1(4) . 2
Cs2 O7 Cs1 121.0(3) 2 2
C3 O8 U1 124.9(9) . .
C3 O8 Cs2 106.4(8) . .
U1 O8 Cs2 107.2(3) . .
C3 O8 Cs1 121.6(9) . 1_655
U1 O8 Cs1 96.4(3) . 1_655
Cs2 O8 Cs1 96.4(3) . 1_655
C4 O9 Cs1 120.6(8) 2_545 2_545
C4 O9 Cs3 109.9(9) 2_545 .
Cs1 O9 Cs3 87.3(3) 2_545 .
C4 O9 Cs3 76.5(7) 2_545 2_534
Cs1 O9 Cs3 161.4(4) 2_545 2_534
Cs3 O9 Cs3 93.5(2) . 2_534
C3 O10 Cs3 105.7(8) 2_545 .
C3 O10 Cs1 105.1(9) 2_545 2_545
Cs3 O10 Cs1 75.5(2) . 2_545
C2 O11 Cs3 148.0(9) 2_655 .
C2 O11 Cs1 119.3(10) 2_655 2_545
Cs3 O11 Cs1 87.8(3) . 2_545
C2 O11 Cs2 81.0(9) 2_655 .
Cs3 O11 Cs2 96.1(3) . .
Cs1 O11 Cs2 127.3(3) 2_545 .
O12 O12 Cs2 132.2(11) 2_544 .
O12 O12 Cs3 78.6(9) 2_544 .
Cs2 O12 Cs3 104.2(3) . .
O12 O12 Cs3 74.5(9) 2_544 2_544
Cs2 O12 Cs3 93.9(3) . 2_544
Cs3 O12 Cs3 153.2(4) . 2_544
Cs1 O13 Cs3 84.1(3) 1_654 2_644
O16 O14 Cs2 124.0(11) 2_545 .
O16 O14 Cs1 69.1(10) 2_545 2_445
Cs2 O14 Cs1 163.0(5) . 2_445
Cs3 O15 Cs3 99.0(6) 2_534 .
O14 O16 Cs1 87.8(10) 2_545 1_655
O14 O16 Cs1 119.7(12) 2_545 2_545
Cs1 O16 Cs1 99.0(5) 1_655 2_545
O14 O16 Cs2 121.9(12) 2_545 .
Cs1 O16 Cs2 86.7(4) 1_655 .
Cs1 O16 Cs2 118.3(5) 2_545 .
O3 C1 O2 125.5(14) 1_566 .
O3 C1 C2 118.8(12) 1_566 .
O2 C1 C2 115.5(12) . .
O3 C1 Cs2 98.4(9) 1_566 2
O2 C1 Cs2 48.9(7) . 2
C2 C1 Cs2 120.2(8) . 2
O11 C2 O4 127.5(14) 2_655 .
O11 C2 C1 120.7(12) 2_655 .
O4 C2 C1 111.7(12) . .
O11 C2 Cs2 79.5(9) 2_655 2_655
O4 C2 Cs2 56.8(8) . 2_655
C1 C2 Cs2 141.1(9) . 2_655
O11 C2 Cs1 44.8(8) 2_655 1_665
O4 C2 Cs1 119.0(8) . 1_665
C1 C2 Cs1 109.9(9) . 1_665
Cs2 C2 Cs1 107.3(4) 2_655 1_665
O10 C3 O8 129.6(13) 2_545 .
O10 C3 C4 117.7(12) 2_545 .
O8 C3 C4 112.6(11) . .
O10 C3 Cs2 92.1(7) 2_545 .
O8 C3 Cs2 54.1(6) . .
C4 C3 Cs2 127.7(8) . .
O10 C3 Cs3 56.4(7) 2_545 2_545
O8 C3 Cs3 148.1(9) . 2_545
C4 C3 Cs3 72.6(7) . 2_545
Cs2 C3 Cs3 148.3(4) . 2_545
O9 C4 O5 126.6(13) 2_545 .
O9 C4 C3 119.7(12) 2_545 .
O5 C4 C3 113.6(12) . .
O9 C4 Cs3 83.8(7) 2_545 1_566
O5 C4 Cs3 57.7(6) . 1_566
C3 C4 Cs3 136.3(9) . 1_566
O9 C4 Cs3 51.8(7) 2_545 2_545
O5 C4 Cs3 141.0(8) . 2_545
C3 C4 Cs3 83.4(7) . 2_545
Cs3 C4 Cs3 85.3(3) 1_566 2_545
O9 C4 Cs1 43.3(6) 2_545 .
O5 C4 Cs1 142.5(10) . .
C3 C4 Cs1 87.5(7) . .
Cs3 C4 Cs1 126.6(4) 1_566 .
Cs3 C4 Cs1 68.5(2) 2_545 .
O9 C4 Cs2 94.9(9) 2_545 2
O5 C4 Cs2 44.1(7) . 2
C3 C4 Cs2 131.3(8) . 2
Cs3 C4 Cs2 75.5(3) 1_566 2
Cs3 C4 Cs2 143.6(4) 2_545 2
Cs1 C4 Cs2 98.6(3) . 2

loop_
_geom_bond_atom_site_label_1
_geom_bond_atom_site_label_2
_geom_bond_distance
_geom_bond_site_symmetry_2
U1 O1 1.788(9) .
U1 O7 1.812(10) .
U1 O6 2.345(9) .
U1 O6 2.357(9) 2_655
U1 O4 2.412(10) .
U1 O5 2.421(10) .
U1 O8 2.473(9) .
U1 O2 2.473(9) .
U1 Cs2 4.1794(14) 2
U1 Cs1 4.1820(12) 2
U1 Cs1 4.2487(14) 1_655
U1 Cs2 4.4518(11) .
Cs1 O9 3.051(10) 2_545
Cs1 O11 3.077(11) 2_545
Cs1 O6 3.121(9) 1_455
Cs1 O13 3.135(13) 1_456
Cs1 O16 3.160(18) 1_455
Cs1 O8 3.192(11) 1_455
Cs1 O4 3.220(9) 2
Cs1 O16 3.313(18) 2_545
Cs1 O7 3.354(10) 2
Cs1 O14 3.379(14) 2_445
Cs1 O1 3.500(9) 1_455
Cs1 O10 3.580(10) 2_545
Cs2 O12 3.031(11) .
Cs2 O8 3.042(8) .
Cs2 O4 3.049(10) 2_655
Cs2 O5 3.111(10) 2
Cs2 O2 3.192(10) 2
Cs2 O6 3.269(9) .
Cs2 O7 3.281(10) 2
Cs2 O14 3.320(15) .
Cs2 O11 3.536(11) .
Cs2 C2 3.552(15) 2_655
Cs2 O16 3.593(19) .
Cs2 C3 3.601(12) .
Cs3 O11 3.040(10) .
Cs3 O15 3.07(2) 2_534
Cs3 O5 3.087(8) 1_544
Cs3 O9 3.098(10) .
Cs3 O2 3.178(9) 1_544
Cs3 O12 3.181(13) .
Cs3 O13 3.200(15) 2_644
Cs3 O12 3.236(13) 2_544
Cs3 O10 3.339(9) .
Cs3 O15 3.41(2) .
Cs3 C4 3.574(12) 1_544
Cs3 O9 3.653(9) 2_534
O1 Cs1 3.500(9) 1_655
O2 C1 1.265(16) .
O2 Cs3 3.178(9) 1_566
O2 Cs2 3.192(10) 2
O3 C1 1.247(16) 1_544
O4 C2 1.271(15) .
O4 Cs2 3.049(10) 2_655
O4 Cs1 3.220(9) 2
O5 C4 1.274(16) .
O5 Cs3 3.087(8) 1_566
O5 Cs2 3.111(10) 2
O6 O6 1.482(17) 2_655
O6 U1 2.357(9) 2_655
O6 Cs1 3.121(9) 1_655
O7 Cs2 3.282(10) 2
O7 Cs1 3.354(10) 2
O8 C3 1.251(16) .
O8 Cs1 3.192(10) 1_655
O9 C4 1.234(17) 2_545
O9 Cs1 3.051(10) 2_545
O9 Cs3 3.653(9) 2_534
O10 C3 1.230(16) 2_545
O10 Cs1 3.580(10) 2_545
O11 C2 1.197(16) 2_655
O11 Cs1 3.077(11) 2_545
O12 O12 1.49(2) 2_544
O12 Cs3 3.236(13) 2_544
O13 Cs1 3.135(13) 1_654
O13 Cs3 3.200(15) 2_644
O14 O16 1.32(2) 2_545
O14 Cs1 3.379(14) 2_445
O15 Cs3 3.07(2) 2_534
O16 O14 1.32(2) 2_545
O16 Cs1 3.160(18) 1_655
O16 Cs1 3.313(18) 2_545
C1 O3 1.247(16) 1_566
C1 C2 1.56(2) .
C1 Cs2 3.877(15) 2
C2 O11 1.197(16) 2_655
C2 Cs2 3.552(15) 2_655
C2 Cs1 3.809(14) 1_665
C3 O10 1.230(16) 2_545
C3 C4 1.580(19) .
C3 Cs3 3.858(13) 2_545
C4 O9 1.234(17) 2_545
C4 Cs3 3.574(12) 1_566
C4 Cs3 3.705(13) 2_545
C4 Cs2 3.896(14) 2
